data_1506063
loop_
_publ_author_name
'Vella, Sarah J.'
'Tiburcio, Jorge'
'Gauld, James W.'
'Loeb, Stephen J.'

_publ_section_title
;
 Push-pull [2]pseudorotaxanes. Electronic control of threading by
 switching ON/OFF an intramolecular charge transfer.
;
_journal_issue 16
_journal_name_full 'Organic letters'
_journal_page_first 3421
_journal_page_last 3424
_journal_paper_doi 10.1021/ol0610338
_journal_volume 8
_journal_year 2006
_chemical_formula_sum 'C36 H40 F12 N6 O12 S4'
_chemical_formula_weight 1104.98
_chemical_name_systematic
; 
 ? 
;
_space_group_IT_number 14
_symmetry_space_group_name_Hall '-P 2ybc'
_symmetry_space_group_name_H-M 'P 1 21/c 1'
_atom_sites_solution_hydrogens geom
_atom_sites_solution_primary direct
_atom_sites_solution_secondary difmap
_audit_creation_method SHELXL-97
_cell_angle_alpha 90.00
_cell_angle_beta 103.169(4)
_cell_angle_gamma 90.00
_cell_formula_units_Z 2
_cell_length_a 16.398(4)
_cell_length_b 19.247(5)
_cell_length_c 7.534(2)
_cell_measurement_temperature 120(2)
_cell_volume 2315.3(10)
_computing_structure_refinement 'SHELXL-97 (Sheldrick, 1997)'
_computing_structure_solution 'SHELXS-97 (Sheldrick, 1990)'
_diffrn_ambient_temperature 120(2)
_diffrn_measured_fraction_theta_full 0.999
_diffrn_measured_fraction_theta_max 0.999
_diffrn_radiation_monochromator graphite
_diffrn_radiation_source 'fine-focus sealed tube'
_diffrn_radiation_type MoK\a
_diffrn_radiation_wavelength 0.71073
_diffrn_reflns_av_R_equivalents 0.0609
_diffrn_reflns_av_sigmaI/netI 0.0480
_diffrn_reflns_limit_h_max 19
_diffrn_reflns_limit_h_min -19
_diffrn_reflns_limit_k_max 22
_diffrn_reflns_limit_k_min -22
_diffrn_reflns_limit_l_max 8
_diffrn_reflns_limit_l_min -8
_diffrn_reflns_number 21708
_diffrn_reflns_theta_full 24.99
_diffrn_reflns_theta_max 24.99
_diffrn_reflns_theta_min 2.12
_exptl_absorpt_coefficient_mu 0.319
_exptl_crystal_density_diffrn 1.585
_exptl_crystal_density_method 'not measured'
_exptl_crystal_F_000 1132
_refine_diff_density_max 0.820
_refine_diff_density_min -0.370
_refine_diff_density_rms 0.070
_refine_ls_extinction_method none
_refine_ls_goodness_of_fit_ref 1.026
_refine_ls_hydrogen_treatment mixed
_refine_ls_matrix_type full
_refine_ls_number_parameters 461
_refine_ls_number_reflns 4065
_refine_ls_number_restraints 12
_refine_ls_restrained_S_all 1.030
_refine_ls_R_factor_all 0.0922
_refine_ls_R_factor_gt 0.0659
_refine_ls_shift/su_max 0.000
_refine_ls_shift/su_mean 0.000
_refine_ls_structure_factor_coef Fsqd
_refine_ls_weighting_details 'calc w=1/[\s^2^(Fo^2^)+(0.1111P)^2^+2.0946P] where P=(Fo^2^+2Fc^2^)/3'
_refine_ls_weighting_scheme calc
_refine_ls_wR_factor_gt 0.1824
_refine_ls_wR_factor_ref 0.1943
_reflns_number_gt 2825
_reflns_number_total 4065
_reflns_threshold_expression >2sigma(I)
_cod_data_source_file ol0610338si20060428_032711.cif
_cod_data_source_block ict2
_cod_original_cell_volume 2315.4(11)
_cod_database_code 1506063

loop_
_symmetry_equiv_pos_as_xyz
'x, y, z'
'-x, y+1/2, -z+1/2'
'-x, -y, -z'
'x, -y-1/2, z-1/2'

loop_
_atom_site_label
_atom_site_type_symbol
_atom_site_fract_x
_atom_site_fract_y
_atom_site_fract_z
_atom_site_U_iso_or_equiv
_atom_site_adp_type
_atom_site_occupancy
_atom_site_symmetry_multiplicity
_atom_site_calc_flag
_atom_site_refinement_flags
_atom_site_disorder_assembly
_atom_site_disorder_group
N1 N 0.1620(2) 0.45289(15) 1.3172(4) 0.0368(8) Uani 1 1 d . . .
H1B H 0.1061 0.4394 1.2959 0.044 Uiso 1 1 calc R . .
N2 N 0.45456(18) 0.08604(14) 1.4135(4) 0.0300(7) Uani 1 1 d . . .
C1 C 0.2246(2) 0.26676(19) 1.3789(5) 0.0351(9) Uani 1 1 d . . .
H1A H 0.1994 0.2233 1.3933 0.042 Uiso 1 1 calc R . .
C2 C 0.1768(2) 0.32657(19) 1.3598(5) 0.0377(9) Uani 1 1 d . . .
H2A H 0.1191 0.3246 1.3610 0.045 Uiso 1 1 calc R . .
C3 C 0.2144(2) 0.38933(17) 1.3387(5) 0.0325(8) Uani 1 1 d . . .
C4 C 0.1729(4) 0.4964(3) 1.1617(7) 0.0770(18) Uani 1 1 d . . .
H4A H 0.1606 0.4687 1.0497 0.116 Uiso 1 1 calc R . .
H4B H 0.2308 0.5132 1.1847 0.116 Uiso 1 1 calc R . .
H4C H 0.1346 0.5361 1.1480 0.116 Uiso 1 1 calc R . .
C5 C 0.1814(3) 0.4962(2) 1.4865(6) 0.0540(12) Uani 1 1 d . . .
H5A H 0.1745 0.4680 1.5905 0.081 Uiso 1 1 calc R . .
H5B H 0.1432 0.5360 1.4719 0.081 Uiso 1 1 calc R . .
H5C H 0.2393 0.5128 1.5079 0.081 Uiso 1 1 calc R . .
C6 C 0.2977(2) 0.39405(18) 1.3389(5) 0.0343(9) Uani 1 1 d . . .
H6A H 0.3225 0.4378 1.3253 0.041 Uiso 1 1 calc R . .
C7 C 0.3449(2) 0.33403(18) 1.3593(5) 0.0310(8) Uani 1 1 d . . .
H7A H 0.4029 0.3369 1.3611 0.037 Uiso 1 1 calc R . .
C8 C 0.3096(2) 0.26961(17) 1.3773(4) 0.0269(8) Uani 1 1 d . . .
C9 C 0.3597(2) 0.20543(17) 1.3927(5) 0.0264(8) Uani 1 1 d . . .
C10 C 0.4456(2) 0.20605(19) 1.4650(5) 0.0356(9) Uani 1 1 d . . .
H10A H 0.4727 0.2484 1.5084 0.043 Uiso 1 1 calc R . .
C11 C 0.4916(2) 0.14608(19) 1.4744(5) 0.0374(9) Uani 1 1 d . . .
H11A H 0.5502 0.1472 1.5246 0.045 Uiso 1 1 calc R . .
C12 C 0.3715(2) 0.08324(18) 1.3442(5) 0.0314(8) Uani 1 1 d . . .
H12A H 0.3461 0.0401 1.3022 0.038 Uiso 1 1 calc R . .
C13 C 0.3233(2) 0.14145(18) 1.3335(5) 0.0313(8) Uani 1 1 d . . .
H13A H 0.2646 0.1385 1.2854 0.038 Uiso 1 1 calc R . .
C14 C 0.5052(2) 0.02136(18) 1.4200(5) 0.0346(9) Uani 1 1 d . . .
H14A H 0.5649 0.0333 1.4325 0.042 Uiso 1 1 calc R . .
H14B H 0.4860 -0.0054 1.3059 0.042 Uiso 1 1 calc R . .
N1S N 0.2828(3) 0.5706(2) 1.8883(5) 0.0619(11) Uani 1 1 d . . .
C1S C 0.2292(3) 0.6089(2) 1.8659(6) 0.0486(11) Uani 1 1 d . . .
C2S C 0.1617(3) 0.6580(3) 1.8376(8) 0.0767(16) Uani 1 1 d . . .
H2SA H 0.1690 0.6923 1.7462 0.092 Uiso 1 1 calc R . .
H2SB H 0.1615 0.6817 1.9526 0.092 Uiso 1 1 calc R . .
H2SC H 0.1084 0.6336 1.7945 0.092 Uiso 1 1 calc R . .
S1A S 0.4083(5) 0.6108(4) 1.4648(11) 0.062(4) Uani 0.40 1 d P A -1
O1A O 0.4494(5) 0.6286(4) 1.6667(13) 0.0251(17) Uani 0.40 1 d P A -1
O2A O 0.3681(10) 0.5530(8) 1.4694(17) 0.059(4) Uani 0.40 1 d P A -1
O3A O 0.4568(11) 0.6336(10) 1.3489(15) 0.066(6) Uani 0.40 1 d P A -1
C15A C 0.3431(17) 0.681(3) 1.447(4) 0.15(2) Uani 0.40 1 d P A -1
F1A F 0.3553(6) 0.7415(5) 1.4415(15) 0.038(2) Uani 0.40 1 d PU A -1
F2A F 0.2700(8) 0.6673(9) 1.5302(15) 0.033(3) Uani 0.40 1 d P A -1
F3A F 0.2810(4) 0.6727(4) 1.2550(11) 0.0324(17) Uani 0.40 1 d P A -1
S2A S 0.04106(15) 0.40190(13) 0.8402(4) 0.0375(6) Uani 0.40 1 d P B -1
O4A O 0.0022(9) 0.4686(8) 0.7527(14) 0.030(2) Uani 0.40 1 d P B -1
O5A O 0.124(2) 0.3865(17) 0.746(3) 0.062(5) Uani 0.40 1 d P B -1
O6A O 0.0272(5) 0.3986(4) 1.0209(10) 0.0510(19) Uani 0.40 1 d P B -1
C16A C -0.0129(14) 0.3228(13) 0.742(4) 0.057(11) Uani 0.40 1 d P B -1
F6A F 0.0112(13) 0.2704(12) 0.803(2) 0.089(5) Uani 0.40 1 d P B -1
F5A F -0.0951(14) 0.3304(10) 0.746(3) 0.144(10) Uani 0.40 1 d P B -1
F4A F -0.0115(7) 0.3277(9) 0.5520(14) 0.147(6) Uani 0.40 1 d P B -1
S1B S 0.4081(3) 0.6118(2) 1.4726(6) 0.042(2) Uani 0.60 1 d P C -2
O1B O 0.4295(12) 0.5995(10) 1.6388(19) 0.215(9) Uani 0.60 1 d P C -2
O2B O 0.3649(7) 0.5522(6) 1.3684(16) 0.088(4) Uani 0.60 1 d P C -2
O3B O 0.4687(7) 0.6336(6) 1.3784(17) 0.084(5) Uani 0.60 1 d P C -2
C15B C 0.3259(7) 0.6768(3) 1.4280(14) 0.017(2) Uani 0.60 1 d PU C -2
F1B F 0.3628(8) 0.7342(6) 1.521(2) 0.194(7) Uani 0.60 1 d P C -2
F2B F 0.2723(10) 0.6677(9) 1.506(2) 0.112(5) Uani 0.60 1 d P C -2
F3B F 0.3019(11) 0.6880(9) 1.274(2) 0.233(9) Uani 0.60 1 d P C -2
S2B S 0.03808(11) 0.40110(10) 0.6883(3) 0.0502(5) Uani 0.60 1 d P D -2
O4B O 0.0046(10) 0.4509(7) 0.751(2) 0.109(6) Uani 0.60 1 d P D -2
O5B O 0.1239(12) 0.3869(9) 0.8142(18) 0.056(3) Uani 0.60 1 d P D -2
O6B O 0.0167(4) 0.4000(3) 0.4893(8) 0.0635(15) Uani 0.60 1 d P D -2
C16B C -0.0160(13) 0.3297(10) 0.744(3) 0.093(11) Uani 0.60 1 d P D -2
F4B F 0.0090(10) 0.2685(7) 0.6965(18) 0.108(4) Uani 0.60 1 d P D -2
F5B F -0.0962(6) 0.3318(5) 0.6967(17) 0.083(4) Uani 0.60 1 d P D -2
F6B F 0.0025(6) 0.3196(7) 0.9320(14) 0.164(4) Uani 0.60 1 d P D -2

loop_
_atom_site_aniso_label
_atom_site_aniso_U_11
_atom_site_aniso_U_22
_atom_site_aniso_U_33
_atom_site_aniso_U_23
_atom_site_aniso_U_13
_atom_site_aniso_U_12
N1 0.0359(18) 0.0258(16) 0.046(2) -0.0054(14) 0.0037(15) 0.0031(13)
N2 0.0345(17) 0.0169(14) 0.0399(18) 0.0053(12) 0.0115(14) 0.0026(12)
C1 0.037(2) 0.0235(19) 0.044(2) -0.0038(16) 0.0095(18) -0.0064(16)
C2 0.029(2) 0.032(2) 0.052(2) -0.0087(17) 0.0090(17) -0.0016(16)
C3 0.035(2) 0.0204(18) 0.040(2) -0.0051(15) 0.0035(16) -0.0001(16)
C4 0.095(4) 0.083(4) 0.058(3) 0.025(3) 0.028(3) 0.053(3)
C5 0.069(3) 0.040(2) 0.048(3) -0.011(2) 0.005(2) 0.020(2)
C6 0.041(2) 0.0207(18) 0.040(2) -0.0030(15) 0.0061(17) -0.0026(16)
C7 0.0323(19) 0.0259(19) 0.035(2) -0.0027(15) 0.0074(16) -0.0049(16)
C8 0.0326(19) 0.0199(17) 0.0273(19) -0.0034(14) 0.0049(15) -0.0022(14)
C9 0.0296(19) 0.0214(17) 0.0288(18) 0.0013(14) 0.0078(15) -0.0016(14)
C10 0.035(2) 0.0228(19) 0.049(2) -0.0008(16) 0.0098(17) -0.0050(16)
C11 0.030(2) 0.030(2) 0.050(2) -0.0011(17) 0.0047(17) -0.0037(16)
C12 0.037(2) 0.0173(17) 0.038(2) 0.0007(14) 0.0047(16) -0.0040(15)
C13 0.0285(19) 0.0237(18) 0.039(2) 0.0010(15) 0.0021(15) -0.0001(15)
C14 0.039(2) 0.0240(19) 0.042(2) 0.0027(16) 0.0114(17) 0.0071(16)
N1S 0.077(3) 0.054(3) 0.058(3) 0.003(2) 0.022(2) 0.014(2)
C1S 0.051(3) 0.047(3) 0.049(3) -0.005(2) 0.015(2) 0.004(2)
C2S 0.065(3) 0.090(4) 0.074(4) 0.004(3) 0.014(3) 0.023(3)
S1A 0.057(5) 0.041(5) 0.107(7) 0.031(4) 0.061(4) 0.013(3)
O1A 0.014(3) 0.040(4) 0.019(4) -0.003(3) -0.002(3) -0.012(3)
O2A 0.059(6) 0.030(6) 0.082(9) -0.007(7) 0.000(7) 0.008(5)
O3A 0.093(12) 0.097(12) 0.016(4) 0.017(5) 0.030(5) 0.035(8)
C15A 0.054(14) 0.36(6) 0.032(11) 0.025(19) 0.001(9) -0.05(2)
F1A 0.030(4) 0.005(3) 0.079(5) 0.018(4) 0.008(3) 0.000(3)
F2A 0.021(5) 0.050(7) 0.037(4) 0.017(4) 0.024(4) 0.009(5)
F3A 0.017(3) 0.043(4) 0.027(4) -0.014(3) -0.016(2) 0.001(3)
S2A 0.0323(13) 0.0356(15) 0.0448(17) 0.0101(11) 0.0088(11) 0.0051(11)
O4A 0.035(5) 0.022(6) 0.033(4) 0.003(3) 0.007(4) 0.012(4)
O5A 0.044(7) 0.082(9) 0.062(11) 0.011(9) 0.017(9) 0.015(5)
O6A 0.048(4) 0.050(5) 0.052(5) -0.016(4) 0.008(3) -0.006(4)
C16A 0.035(14) 0.038(13) 0.09(2) -0.013(12) 0.005(12) -0.036(13)
F6A 0.062(6) 0.047(7) 0.144(14) -0.014(11) -0.004(11) 0.014(4)
F5A 0.073(12) 0.138(15) 0.222(19) -0.130(14) 0.037(11) -0.021(10)
F4A 0.124(9) 0.239(17) 0.071(7) -0.099(9) 0.005(6) 0.015(10)
S1B 0.034(3) 0.036(3) 0.043(2) -0.0120(18) -0.0167(16) 0.0069(18)
O1B 0.27(2) 0.30(2) 0.075(8) 0.039(12) 0.031(11) 0.204(16)
O2B 0.056(5) 0.040(4) 0.180(11) -0.055(7) 0.052(8) -0.022(4)
O3B 0.039(4) 0.052(6) 0.176(11) -0.054(6) 0.054(6) -0.023(4)
C15B 0.021(4) 0.001(2) 0.032(5) 0.005(2) 0.011(3) -0.001(2)
F1B 0.144(10) 0.095(8) 0.40(2) -0.161(10) 0.174(12) -0.072(7)
F2B 0.075(9) 0.073(9) 0.197(14) 0.007(8) 0.046(9) 0.007(7)
F3B 0.33(2) 0.248(18) 0.145(12) 0.109(12) 0.108(13) 0.197(16)
S2B 0.0353(10) 0.0501(12) 0.0642(15) -0.0049(9) 0.0089(9) 0.0072(9)
O4B 0.074(7) 0.045(7) 0.201(12) -0.006(6) 0.021(6) 0.038(5)
O5B 0.034(4) 0.045(4) 0.092(10) 0.005(7) 0.018(7) 0.009(3)
O6B 0.059(3) 0.057(4) 0.072(4) 0.005(3) 0.007(3) 0.001(3)
C16B 0.079(15) 0.105(16) 0.104(17) 0.030(10) 0.042(12) 0.073(10)
F4B 0.077(5) 0.043(5) 0.187(12) 0.013(9) -0.002(9) 0.006(3)
F5B 0.028(4) 0.066(5) 0.149(8) 0.046(6) 0.010(4) -0.001(4)
F6B 0.145(8) 0.223(12) 0.140(8) 0.092(8) 0.064(6) -0.012(8)

loop_
_atom_type_symbol
_atom_type_description
_atom_type_scat_dispersion_real
_atom_type_scat_dispersion_imag
_atom_type_scat_source
C C 0.0033 0.0016 'International Tables Vol C Tables 4.2.6.8 and 6.1.1.4'
H H 0.0000 0.0000 'International Tables Vol C Tables 4.2.6.8 and 6.1.1.4'
N N 0.0061 0.0033 'International Tables Vol C Tables 4.2.6.8 and 6.1.1.4'
O O 0.0106 0.0060 'International Tables Vol C Tables 4.2.6.8 and 6.1.1.4'
F F 0.0171 0.0103 'International Tables Vol C Tables 4.2.6.8 and 6.1.1.4'
S S 0.1246 0.1234 'International Tables Vol C Tables 4.2.6.8 and 6.1.1.4'

loop_
_geom_angle_atom_site_label_1
_geom_angle_atom_site_label_2
_geom_angle_atom_site_label_3
_geom_angle
_geom_angle_site_symmetry_3
C3 N1 C4 112.4(3) .
C3 N1 C5 111.1(3) .
C4 N1 C5 108.5(4) .
C11 N2 C12 120.6(3) .
C11 N2 C14 120.3(3) .
C12 N2 C14 119.1(3) .
C2 C1 C8 120.6(3) .
C1 C2 C3 118.9(3) .
C6 C3 C2 122.0(3) .
C6 C3 N1 120.0(3) .
C2 C3 N1 118.1(3) .
C3 C6 C7 118.6(3) .
C6 C7 C8 121.5(3) .
C7 C8 C1 118.3(3) .
C7 C8 C9 121.3(3) .
C1 C8 C9 120.4(3) .
C10 C9 C13 117.0(3) .
C10 C9 C8 121.4(3) .
C13 C9 C8 121.7(3) .
C11 C10 C9 120.6(3) .
N2 C11 C10 120.5(3) .
N2 C12 C13 120.8(3) .
C12 C13 C9 120.5(3) .
N2 C14 C14 108.7(4) 3_658
N1S C1S C2S 179.6(6) .
O2A S1A O3A 131.2(12) .
O2A S1A O1A 105.8(8) .
O3A S1A O1A 111.4(8) .
O2A S1A C15A 111.6(15) .
O3A S1A C15A 97.9(14) .
O1A S1A C15A 91.6(11) .
F1A C15A F2A 110(3) .
F1A C15A F3A 99(3) .
F2A C15A F3A 87.4(16) .
F1A C15A S1A 132(2) .
F2A C15A S1A 112(3) .
F3A C15A S1A 105(2) .
O6A S2A O4A 108.0(5) .
O6A S2A O5A 134.8(9) .
O4A S2A O5A 105.4(11) .
O6A S2A C16A 100.4(10) .
O4A S2A C16A 114.3(11) .
O5A S2A C16A 92.7(14) .
F6A C16A F5A 110(2) .
F6A C16A F4A 112(2) .
F5A C16A F4A 105(2) .
F6A C16A S2A 119(2) .
F5A C16A S2A 107.1(19) .
F4A C16A S2A 103.4(14) .
O1B S1B O3B 119.6(11) .
O1B S1B O2B 112.2(12) .
O3B S1B O2B 105.8(7) .
O1B S1B C15B 110.2(7) .
O3B S1B C15B 106.3(7) .
O2B S1B C15B 101.0(6) .
F3B C15B F2B 114.0(15) .
F3B C15B F1B 111.8(12) .
F2B C15B F1B 99.1(12) .
F3B C15B S1B 112.5(9) .
F2B C15B S1B 114.4(9) .
F1B C15B S1B 103.8(9) .
O4B S2B O6B 112.0(8) .
O4B S2B O5B 108.9(10) .
O6B S2B O5B 127.2(6) .
O4B S2B C16B 102.9(10) .
O6B S2B C16B 102.8(9) .
O5B S2B C16B 99.0(10) .
F5B C16B F4B 108.2(17) .
F5B C16B F6B 105.2(17) .
F4B C16B F6B 98.2(16) .
F5B C16B S2B 117.0(14) .
F4B C16B S2B 115.5(16) .
F6B C16B S2B 110.7(14) .

loop_
_geom_bond_atom_site_label_1
_geom_bond_atom_site_label_2
_geom_bond_distance
_geom_bond_site_symmetry_2
N1 C3 1.483(5) .
N1 C4 1.484(6) .
N1 C5 1.495(5) .
N2 C11 1.337(5) .
N2 C12 1.344(5) .
N2 C14 1.491(4) .
C1 C2 1.381(5) .
C1 C8 1.399(5) .
C2 C3 1.382(5) .
C3 C6 1.368(5) .
C6 C7 1.380(5) .
C7 C8 1.388(5) .
C8 C9 1.473(5) .
C9 C10 1.390(5) .
C9 C13 1.396(5) .
C10 C11 1.372(5) .
C12 C13 1.363(5) .
C14 C14 1.500(7) 3_658
N1S C1S 1.130(5) .
C1S C2S 1.435(7) .
S1A O2A 1.296(18) .
S1A O3A 1.380(15) .
S1A O1A 1.555(12) .
S1A C15A 1.71(4) .
C15A F1A 1.18(5) .
C15A F2A 1.50(3) .
C15A F3A 1.57(3) .
S2A O6A 1.431(8) .
S2A O4A 1.516(14) .
S2A O5A 1.70(3) .
S2A C16A 1.829(17) .
C16A F6A 1.14(3) .
C16A F5A 1.36(3) .
C16A F4A 1.44(3) .
S1B O1B 1.244(14) .
S1B O3B 1.410(11) .
S1B O2B 1.477(10) .
S1B C15B 1.813(9) .
C15B F3B 1.155(16) .
C15B F2B 1.177(17) .
C15B F1B 1.373(14) .
S2B O4B 1.249(14) .
S2B O6B 1.460(6) .
S2B O5B 1.532(18) .
S2B C16B 1.74(2) .
C16B F5B 1.28(2) .
C16B F4B 1.32(2) .
C16B F6B 1.39(3) .
